data_2232299
loop_
_publ_author_name
'Hemamalini, Madhukar'
'Goh, Jia Hao'
'Fun, Hoong-Kun'

_publ_section_title
;
 2,3-Diaminopyridinium 3-carboxy-4-hydroxybenzenesulfonate monohydrate
;
_journal_coeditor_code HB6457
_journal_issue 11
_journal_name_full 'Acta Crystallographica Section E'
_journal_page_first o3122
_journal_paper_doi 10.1107/S160053681104445X
_journal_volume 67
_journal_year 2011
_chemical_formula_iupac 'C5 H8 N3 +, C7 H5 O6 S -, H2 O'
_chemical_formula_moiety 'C5 H8 N3 +, C7 H5 O6 S -, H2 O'
_chemical_formula_sum 'C12 H15 N3 O7 S'
_chemical_formula_weight 345.33
_chemical_name_systematic
;
2,3-Diaminopyridinium 3-carboxy-4-hydroxybenzenesulfonate monohydrate
;
_space_group_IT_number 9
_symmetry_cell_setting monoclinic
_symmetry_space_group_name_Hall 'C -2yc'
_symmetry_space_group_name_H-M 'C 1 c 1'
_atom_sites_solution_hydrogens geom
_atom_sites_solution_primary direct
_atom_sites_solution_secondary difmap
_audit_creation_method SHELXL-97
_cell_angle_alpha 90.00
_cell_angle_beta 101.491(2)
_cell_angle_gamma 90.00
_cell_formula_units_Z 4
_cell_length_a 7.0407(7)
_cell_length_b 15.5775(16)
_cell_length_c 13.6244(12)
_cell_measurement_reflns_used 3903
_cell_measurement_temperature 100.00(10)
_cell_measurement_theta_max 32.43
_cell_measurement_theta_min 3.03
_cell_volume 1464.3(2)
_computing_cell_refinement 'SAINT (Bruker, 2009)'
_computing_data_collection 'APEX2 (Bruker, 2009)'
_computing_data_reduction 'SAINT (Bruker, 2009)'
_computing_molecular_graphics 'SHELXTL (Sheldrick, 2008)'
_computing_publication_material 'SHELXTL (Sheldrick, 2008) and PLATON (Spek, 2009)'
_computing_structure_refinement 'SHELXTL (Sheldrick, 2008)'
_computing_structure_solution 'SHELXTL (Sheldrick, 2008)'
_diffrn_ambient_temperature 100.00(10)
_diffrn_measured_fraction_theta_full 0.990
_diffrn_measured_fraction_theta_max 0.990
_diffrn_measurement_device_type 'Bruker APEXII DUO CCD'
_diffrn_measurement_method '\f and \w scans'
_diffrn_radiation_monochromator graphite
_diffrn_radiation_source 'fine-focus sealed tube'
_diffrn_radiation_type MoK\a
_diffrn_radiation_wavelength 0.71073
_diffrn_reflns_av_R_equivalents 0.0248
_diffrn_reflns_av_sigmaI/netI 0.0426
_diffrn_reflns_limit_h_max 9
_diffrn_reflns_limit_h_min -9
_diffrn_reflns_limit_k_max 21
_diffrn_reflns_limit_k_min -20
_diffrn_reflns_limit_l_max 19
_diffrn_reflns_limit_l_min -18
_diffrn_reflns_number 6890
_diffrn_reflns_theta_full 29.99
_diffrn_reflns_theta_max 29.99
_diffrn_reflns_theta_min 3.03
_diffrn_standards_number 0
_exptl_absorpt_coefficient_mu 0.264
_exptl_absorpt_correction_T_max 0.981
_exptl_absorpt_correction_T_min 0.910
_exptl_absorpt_correction_type multi-scan
_exptl_absorpt_process_details '(SADABS; Bruker, 2009)'
_exptl_crystal_colour brown
_exptl_crystal_density_diffrn 1.566
_exptl_crystal_density_method 'not measured'
_exptl_crystal_description plate
_exptl_crystal_F_000 720
_exptl_crystal_size_max 0.36
_exptl_crystal_size_mid 0.31
_exptl_crystal_size_min 0.08
_refine_diff_density_max 0.330
_refine_diff_density_min -0.186
_refine_ls_abs_structure_details 'Flack (1983), 1770 Friedel pairs'
_refine_ls_abs_structure_Flack -0.02(5)
_refine_ls_extinction_method none
_refine_ls_goodness_of_fit_ref 1.025
_refine_ls_hydrogen_treatment refall
_refine_ls_matrix_type full
_refine_ls_number_parameters 268
_refine_ls_number_reflns 3880
_refine_ls_number_restraints 2
_refine_ls_restrained_S_all 1.025
_refine_ls_R_factor_all 0.0356
_refine_ls_R_factor_gt 0.0326
_refine_ls_shift/su_max 0.001
_refine_ls_shift/su_mean 0.001
_refine_ls_structure_factor_coef Fsqd
_refine_ls_weighting_details 'calc w=1/[\s^2^(Fo^2^)+(0.0525P)^2^] where P=(Fo^2^+2Fc^2^)/3'
_refine_ls_weighting_scheme calc
_refine_ls_wR_factor_gt 0.0852
_refine_ls_wR_factor_ref 0.0874
_reflns_number_gt 3645
_reflns_number_total 3880
_reflns_threshold_expression I>2\s(I)
_cod_data_source_file hb6457.cif
_cod_data_source_block I
_cod_original_sg_symbol_H-M 'C c'
_cod_database_code 2232299
_cod_database_fobs_code 2232299

loop_
_symmetry_equiv_pos_as_xyz
'x, y, z'
'x, -y, z+1/2'
'x+1/2, y+1/2, z'
'x+1/2, -y+1/2, z+1/2'

loop_
_atom_site_type_symbol
_atom_site_label
_atom_site_fract_x
_atom_site_fract_y
_atom_site_fract_z
_atom_site_U_iso_or_equiv
_atom_site_adp_type
_atom_site_calc_flag
_atom_site_occupancy
_atom_site_symmetry_multiplicity
N N1 0.9025(3) 0.36254(11) -0.04106(15) 0.0419(4) Uani d 1 1
N N2 0.7986(3) 0.24446(13) -0.14072(14) 0.0438(4) Uani d 1 1
N N3 0.7871(3) 0.14977(13) 0.03470(16) 0.0482(4) Uani d 1 1
C C1 0.8513(2) 0.27950(12) -0.04911(15) 0.0328(3) Uani d 1 1
C C2 0.8521(2) 0.23206(13) 0.04046(14) 0.0349(4) Uani d 1 1
C C3 0.9159(3) 0.27470(17) 0.12994(16) 0.0465(4) Uani d 1 1
C C4 0.9699(3) 0.36114(19) 0.1331(2) 0.0551(6) Uani d 1 1
C C5 0.9615(3) 0.40443(15) 0.0472(2) 0.0516(5) Uani d 1 1
S S1 0.36330(5) 0.48126(2) -0.18842(3) 0.02841(9) Uani d 1 1
O O1 0.4248(2) 0.23706(10) 0.14554(10) 0.0430(3) Uani d 1 1
O O2 0.2649(2) 0.55517(9) -0.15649(10) 0.0430(3) Uani d 1 1
O O3 0.5610(2) 0.50245(9) -0.19835(11) 0.0408(3) Uani d 1 1
O O4 0.2514(2) 0.44146(9) -0.27754(10) 0.0402(3) Uani d 1 1
O O5 0.2302(2) 0.15275(9) -0.14779(11) 0.0444(3) Uani d 1 1
O O6 0.2779(3) 0.11944(10) 0.01427(12) 0.0484(4) Uani d 1 1
C C6 0.4112(2) 0.28932(11) 0.06627(12) 0.0305(3) Uani d 1 1
C C7 0.4712(3) 0.37427(12) 0.08458(13) 0.0337(3) Uani d 1 1
C C8 0.4596(2) 0.43146(11) 0.00715(13) 0.0312(3) Uani d 1 1
C C9 0.3843(2) 0.40512(10) -0.09102(11) 0.0253(3) Uani d 1 1
C C10 0.3256(2) 0.32121(10) -0.11074(12) 0.0258(3) Uani d 1 1
C C11 0.3407(2) 0.26183(10) -0.03244(12) 0.0264(3) Uani d 1 1
C C12 0.2809(2) 0.17180(11) -0.05209(13) 0.0306(3) Uani d 1 1
O O1W 0.3732(3) 0.08650(11) 0.25895(15) 0.0533(4) Uani d 1 1
H H3 0.930(4) 0.2373(19) 0.1958(19) 0.046(7) Uiso d 1 1
H H4 1.007(5) 0.389(2) 0.193(3) 0.069(9) Uiso d 1 1
H H5 1.011(5) 0.463(2) 0.039(2) 0.067(9) Uiso d 1 1
H H7 0.515(4) 0.3983(18) 0.149(2) 0.041(6) Uiso d 1 1
H H8 0.510(4) 0.4874(19) 0.021(2) 0.043(7) Uiso d 1 1
H H10 0.271(3) 0.3039(15) -0.1722(17) 0.025(5) Uiso d 1 1
H H1N1 0.899(5) 0.393(2) -0.098(2) 0.057(8) Uiso d 1 1
H H1N2 0.820(4) 0.277(2) -0.192(2) 0.053(8) Uiso d 1 1
H H2N2 0.793(4) 0.1894(19) -0.146(2) 0.042(6) Uiso d 1 1
H H1N3 0.763(4) 0.1187(19) -0.021(2) 0.047(7) Uiso d 1 1
H H2N3 0.794(4) 0.1179(18) 0.092(2) 0.044(6) Uiso d 1 1
H H1O1 0.354(4) 0.181(2) 0.122(2) 0.053(7) Uiso d 1 1
H H1O5 0.203(5) 0.100(2) -0.149(2) 0.057(8) Uiso d 1 1
H H1W1 0.265(5) 0.055(2) 0.250(2) 0.053(8) Uiso d 1 1
H H2W1 0.490(8) 0.071(4) 0.234(4) 0.110(16) Uiso d 1 1

loop_
_atom_site_aniso_label
_atom_site_aniso_U_11
_atom_site_aniso_U_22
_atom_site_aniso_U_33
_atom_site_aniso_U_12
_atom_site_aniso_U_13
_atom_site_aniso_U_23
N1 0.0392(8) 0.0377(9) 0.0515(10) 0.0004(6) 0.0154(7) 0.0051(7)
N2 0.0607(10) 0.0399(10) 0.0340(8) 0.0010(7) 0.0169(7) 0.0017(7)
N3 0.0721(12) 0.0387(9) 0.0373(9) -0.0017(8) 0.0194(8) 0.0054(8)
C1 0.0297(7) 0.0335(8) 0.0366(8) 0.0024(6) 0.0103(6) 0.0016(7)
C2 0.0330(8) 0.0385(10) 0.0352(9) 0.0044(6) 0.0116(7) 0.0007(8)
C3 0.0452(10) 0.0592(13) 0.0343(10) 0.0045(9) 0.0058(8) 0.0009(9)
C4 0.0444(11) 0.0639(15) 0.0538(14) -0.0043(9) 0.0017(9) -0.0239(12)
C5 0.0415(9) 0.0405(11) 0.0723(15) -0.0054(8) 0.0105(10) -0.0113(10)
S1 0.03858(18) 0.02089(16) 0.02544(16) -0.00344(14) 0.00561(12) -0.00076(14)
O1 0.0647(9) 0.0366(7) 0.0267(6) -0.0019(6) 0.0068(6) 0.0070(5)
O2 0.0621(8) 0.0302(7) 0.0362(7) 0.0129(6) 0.0085(6) 0.0010(5)
O3 0.0469(7) 0.0314(6) 0.0462(8) -0.0108(5) 0.0141(6) 0.0010(5)
O4 0.0577(8) 0.0349(7) 0.0264(6) -0.0101(6) 0.0043(5) -0.0034(5)
O5 0.0663(9) 0.0270(6) 0.0374(7) -0.0146(6) 0.0043(6) -0.0016(5)
O6 0.0745(11) 0.0289(7) 0.0416(8) -0.0115(7) 0.0114(7) 0.0064(6)
C6 0.0364(8) 0.0281(8) 0.0275(7) 0.0003(6) 0.0078(6) 0.0019(6)
C7 0.0417(8) 0.0323(9) 0.0256(8) 0.0013(6) 0.0031(6) -0.0057(6)
C8 0.0349(7) 0.0246(7) 0.0323(8) -0.0024(6) 0.0027(6) -0.0067(6)
C9 0.0303(7) 0.0209(6) 0.0250(7) -0.0012(5) 0.0060(5) 0.0000(5)
C10 0.0310(7) 0.0208(6) 0.0257(7) -0.0020(5) 0.0063(5) -0.0019(5)
C11 0.0298(7) 0.0220(7) 0.0285(8) -0.0008(5) 0.0083(6) 0.0001(5)
C12 0.0337(7) 0.0245(7) 0.0342(8) -0.0029(6) 0.0084(6) 0.0010(6)
O1W 0.0539(9) 0.0464(9) 0.0617(10) -0.0046(7) 0.0169(8) -0.0035(8)

loop_
_atom_type_symbol
_atom_type_description
_atom_type_scat_dispersion_real
_atom_type_scat_dispersion_imag
_atom_type_scat_source
C C 0.0033 0.0016 'International Tables Vol C Tables 4.2.6.8 and 6.1.1.4'
H H 0.0000 0.0000 'International Tables Vol C Tables 4.2.6.8 and 6.1.1.4'
N N 0.0061 0.0033 'International Tables Vol C Tables 4.2.6.8 and 6.1.1.4'
O O 0.0106 0.0060 'International Tables Vol C Tables 4.2.6.8 and 6.1.1.4'
S S 0.1246 0.1234 'International Tables Vol C Tables 4.2.6.8 and 6.1.1.4'

loop_
_geom_angle_atom_site_label_1
_geom_angle_atom_site_label_2
_geom_angle_atom_site_label_3
_geom_angle
C1 N1 C5 124.4(2)
C1 N1 H1N1 118(2)
C5 N1 H1N1 117(2)
C1 N2 H1N2 115.9(19)
C1 N2 H2N2 118.6(18)
H1N2 N2 H2N2 120(3)
C2 N3 H1N3 124.8(18)
C2 N3 H2N3 120.1(18)
H1N3 N3 H2N3 113(3)
N1 C1 N2 119.15(19)
N1 C1 C2 118.33(18)
N2 C1 C2 122.50(18)
N3 C2 C3 123.45(19)
N3 C2 C1 119.73(18)
C3 C2 C1 116.80(19)
C2 C3 C4 121.9(2)
C2 C3 H3 116.2(16)
C4 C3 H3 121.7(16)
C5 C4 C3 119.5(2)
C5 C4 H4 120(2)
C3 C4 H4 120(2)
C4 C5 N1 118.9(2)
C4 C5 H5 127.2(19)
N1 C5 H5 113.4(19)
O4 S1 O2 112.20(9)
O4 S1 O3 112.80(9)
O2 S1 O3 111.58(9)
O4 S1 C9 107.04(8)
O2 S1 C9 106.31(8)
O3 S1 C9 106.41(8)
C6 O1 H1O1 108.2(16)
C12 O5 H1O5 105(2)
O1 C6 C7 117.46(16)
O1 C6 C11 122.76(16)
C7 C6 C11 119.78(15)
C8 C7 C6 120.59(15)
C8 C7 H7 114.7(16)
C6 C7 H7 124.6(16)
C7 C8 C9 119.90(15)
C7 C8 H8 119.0(17)
C9 C8 H8 121.1(17)
C10 C9 C8 120.37(15)
C10 C9 S1 120.87(12)
C8 C9 S1 118.76(12)
C9 C10 C11 120.19(14)
C9 C10 H10 121.7(15)
C11 C10 H10 118.0(15)
C10 C11 C6 119.14(14)
C10 C11 C12 120.99(15)
C6 C11 C12 119.87(14)
O6 C12 O5 122.81(16)
O6 C12 C11 123.21(16)
O5 C12 C11 113.97(15)
H1W1 O1W H2W1 124(4)

loop_
_geom_bond_atom_site_label_1
_geom_bond_atom_site_label_2
_geom_bond_distance
N1 C1 1.342(3)
N1 C5 1.358(3)
N1 H1N1 0.91(3)
N2 C1 1.345(3)
N2 H1N2 0.90(3)
N2 H2N2 0.86(3)
N3 C2 1.358(3)
N3 H1N3 0.88(3)
N3 H2N3 0.92(3)
C1 C2 1.426(3)
C2 C3 1.382(3)
C3 C4 1.397(4)
C3 H3 1.06(3)
C4 C5 1.342(4)
C4 H4 0.91(4)
C5 H5 0.99(4)
S1 O4 1.4484(14)
S1 O2 1.4542(14)
S1 O3 1.4631(14)
S1 C9 1.7640(16)
O1 C6 1.341(2)
O1 H1O1 1.02(3)
O5 C12 1.315(2)
O5 H1O5 0.84(4)
O6 C12 1.221(2)
C6 C7 1.396(3)
C6 C11 1.404(2)
C7 C8 1.371(3)
C7 H7 0.95(3)
C8 C9 1.398(2)
C8 H8 0.95(3)
C9 C10 1.381(2)
C10 C11 1.400(2)
C10 H10 0.89(2)
C11 C12 1.473(2)
O1W H1W1 0.90(3)
O1W H2W1 0.98(5)

loop_
_geom_hbond_atom_site_label_D
_geom_hbond_atom_site_label_H
_geom_hbond_atom_site_label_A
_geom_hbond_site_symmetry_A
_geom_hbond_distance_DH
_geom_hbond_distance_HA
_geom_hbond_distance_DA
_geom_hbond_angle_DHA
_geom_hbond_publ_flag
N1 H1N1 O1W 4_554 0.91(3) 1.95(3) 2.806(3) 158(3) yes
N2 H1N2 O1 4_554 0.90(3) 2.48(3) 3.222(2) 140(2) yes
N2 H1N2 O1W 4_554 0.90(3) 2.28(3) 3.060(3) 145(2) yes
N2 H2N2 O2 3_545 0.86(3) 2.10(3) 2.963(2) 177(3) yes
N3 H1N3 O2 3_545 0.89(3) 2.10(3) 2.970(3) 168(3) yes
N3 H2N3 O4 4_555 0.92(3) 2.08(3) 2.980(3) 167(3) yes
O1 H1O1 O6 . 1.03(3) 1.75(3) 2.625(2) 141(2) yes
O5 H1O5 O3 3_445 0.84(3) 1.87(3) 2.655(2) 155(3) yes
O1W H1W1 O3 4_455 0.89(3) 1.94(3) 2.757(3) 151(2) yes
O1W H2W1 O4 4_555 0.98(6) 1.89(6) 2.838(3) 162(4) yes
C7 H7 O3 2_565 0.95(3) 2.56(3) 3.477(2) 163(2) yes

loop_
_geom_torsion_atom_site_label_1
_geom_torsion_atom_site_label_2
_geom_torsion_atom_site_label_3
_geom_torsion_atom_site_label_4
_geom_torsion
C5 N1 C1 N2 -178.76(19)
C5 N1 C1 C2 2.2(3)
N1 C1 C2 N3 175.05(18)
N2 C1 C2 N3 -3.9(3)
N1 C1 C2 C3 -3.3(2)
N2 C1 C2 C3 177.74(19)
N3 C2 C3 C4 -175.7(2)
C1 C2 C3 C4 2.5(3)
C2 C3 C4 C5 -0.6(4)
C3 C4 C5 N1 -0.7(4)
C1 N1 C5 C4 -0.2(3)
O1 C6 C7 C8 -179.37(17)
C11 C6 C7 C8 0.8(3)
C6 C7 C8 C9 1.0(3)
C7 C8 C9 C10 -1.5(2)
C7 C8 C9 S1 177.74(14)
O4 S1 C9 C10 9.19(15)
O2 S1 C9 C10 129.29(13)
O3 S1 C9 C10 -111.65(13)
O4 S1 C9 C8 -170.06(13)
O2 S1 C9 C8 -49.97(14)
O3 S1 C9 C8 69.09(14)
C8 C9 C10 C11 0.1(2)
S1 C9 C10 C11 -179.10(11)
C9 C10 C11 C6 1.7(2)
C9 C10 C11 C12 -179.31(14)
O1 C6 C11 C10 178.04(16)
C7 C6 C11 C10 -2.2(2)
O1 C6 C11 C12 -1.0(2)
C7 C6 C11 C12 178.81(15)
C10 C11 C12 O6 -174.36(18)
C6 C11 C12 O6 4.6(3)
C10 C11 C12 O5 5.4(2)
C6 C11 C12 O5 -175.63(16)

loop_
_cod_related_entry_id
_cod_related_entry_database
_cod_related_entry_code
1 ChemSpider 30657120
